data_2312964
loop_
_publ_author_name
'Emmett, Sonya K.'
'Cameron, Lee'
'Hestermann, Mark'
'Holland, Darren'
'Kessler, Simon'
'McFarlane, Luke'
'Chooi, Yit Heng'
'Moggach, Stephen A.'

_publ_section_title
;
 Single-crystal structure determination of psilocybin after dehydration.
;
_journal_coeditor_code VP3057
_journal_issue 9
_journal_name_full 'Acta crystallographica. Section C, Structural chemistry'
_journal_page_first 542
_journal_page_last 546
_journal_paper_doi 10.1107/S2053229626007692
_journal_volume 82
_journal_year 2026
_chemical_formula_iupac 'C12 H17 N2 O4 P, 3H2 O'
_chemical_formula_moiety 'C12 H17 N2 O4 P, 3(H2 O)'
_chemical_formula_sum 'C12 H23 N2 O7 P'
_chemical_formula_weight 338.29
_chemical_name_common
;
Psilocybin trihydrate
;
_chemical_name_systematic
;
3-[2-(Dimethylamino)ethyl]-1<i>H</i>-indol-4-yl dihydrogen phosphate trihydrate
;
_space_group_crystal_system orthorhombic
_space_group_IT_number 61
_space_group_name_Hall '-P 2ac 2ab'
_space_group_name_H-M_alt 'P b c a'
_atom_sites_solution_hydrogens mixed
_audit_creation_method
;
Olex2 1.5
(compiled 2025.07.13 svn.rb7424aed for OlexSys, GUI svn.r7314)
;
_cell_angle_alpha 90
_cell_angle_beta 90
_cell_angle_gamma 90
_cell_formula_units_Z 8
_cell_length_a 14.3405(6)
_cell_length_b 8.2707(3)
_cell_length_c 27.0980(10)
_cell_measurement_reflns_used 2310
_cell_measurement_temperature 100.00(10)
_cell_measurement_theta_max 73.2770
_cell_measurement_theta_min 3.2590
_cell_volume 3214.0(2)
_computing_cell_refinement
;
CrysAlis PRO (Rigaku OD, 2024)
;
_computing_data_collection
;
CrysAlis PRO (Rigaku OD, 2024)
;
_computing_data_reduction
;
CrysAlis PRO (Rigaku OD, 2024)
;
_computing_molecular_graphics
;
OLEX2 (Dolomanov <i>et al.</i>,  2009)
;
_computing_publication_material
;
OLEX2 (Dolomanov <i>et al.</i>,  2009)
;
_computing_structure_refinement
;
SHELXL2019 (Sheldrick, 2015<i>b</i>)
;
_computing_structure_solution
;
SHELXT2018 (Sheldrick, 2015<i>a</i>)
;
_diffrn_ambient_temperature 100.00(10)
_diffrn_detector 'Hybrid Pixel Array Detector'
_diffrn_detector_area_resol_mean 10.0000
_diffrn_measured_fraction_theta_full 0.993
_diffrn_measured_fraction_theta_max 0.933
_diffrn_measurement_device 'four-circle diffractometer'
_diffrn_measurement_device_type 'XtaLAB Synergy, Single source at home/near, HyPix'
_diffrn_measurement_method '\w scans'
_diffrn_radiation_monochromator mirror
_diffrn_radiation_probe x-ray
_diffrn_radiation_type 'Cu K\a'
_diffrn_radiation_wavelength 1.54184
_diffrn_reflns_av_R_equivalents 0.0908
_diffrn_reflns_av_unetI/netI 0.0833
_diffrn_reflns_limit_h_max 18
_diffrn_reflns_limit_h_min -15
_diffrn_reflns_limit_k_max 10
_diffrn_reflns_limit_k_min -6
_diffrn_reflns_limit_l_max 34
_diffrn_reflns_limit_l_min -34
_diffrn_reflns_number 12268
_diffrn_reflns_theta_full 67.684
_diffrn_reflns_theta_max 79.247
_diffrn_reflns_theta_min 3.262
_diffrn_source 'micro-focus sealed X-ray tube'
_exptl_absorpt_coefficient_mu 1.854
_exptl_absorpt_correction_T_max 1.00000
_exptl_absorpt_correction_T_min 0.61517
_exptl_absorpt_correction_type multi-scan
_exptl_absorpt_process_details
;
(CrysAlis PRO; Rigaku OD, 2024)
;
_exptl_crystal_colour 'clear light colourless'
_exptl_crystal_density_diffrn 1.398
_exptl_crystal_description block
_exptl_crystal_F_000 1440
_exptl_crystal_size_max 0.127
_exptl_crystal_size_mid 0.049
_exptl_crystal_size_min 0.044
_refine_diff_density_max 0.357
_refine_diff_density_min -0.478
_refine_ls_extinction_method none
_refine_ls_goodness_of_fit_ref 1.042
_refine_ls_hydrogen_treatment constr
_refine_ls_matrix_type full
_refine_ls_number_parameters 211
_refine_ls_number_reflns 3256
_refine_ls_number_restraints 0
_refine_ls_restrained_S_all 1.042
_refine_ls_R_factor_all 0.0788
_refine_ls_R_factor_gt 0.0524
_refine_ls_shift/su_max 0.001
_refine_ls_shift/su_mean 0.000
_refine_ls_structure_factor_coef Fsqd
_refine_ls_weighting_details 'w=1/[\s^2^(Fo^2^)+(0.0178P)^2^+3.4248P] where P=(Fo^2^+2Fc^2^)/3'
_refine_ls_weighting_scheme calc
_refine_ls_wR_factor_gt 0.1089
_refine_ls_wR_factor_ref 0.1200
_reflns_number_gt 2382
_reflns_number_total 3256
_reflns_threshold_expression 'I > 2\s(I)'
_cod_data_source_file vp3057.cif
_cod_data_source_block ps1_100k_hydrate_recryst_auto
_cod_database_code 2312964
_shelx_space_group_comment
;
The symmetry employed for this shelxl refinement is uniquely defined
by the following loop, which should always be used as a source of
symmetry information in preference to the above space-group names.
They are only intended as comments.
;

loop_
_space_group_symop_operation_xyz
'x, y, z'
'-x+1/2, -y, z+1/2'
'-x, y+1/2, -z+1/2'
'x+1/2, -y+1/2, -z'
'-x, -y, -z'
'x-1/2, y, -z-1/2'
'x, -y-1/2, z-1/2'
'-x-1/2, y-1/2, z'

loop_
_atom_site_type_symbol
_atom_site_label
_atom_site_fract_x
_atom_site_fract_y
_atom_site_fract_z
_atom_site_U_iso_or_equiv
_atom_site_adp_type
_atom_site_calc_flag
_atom_site_occupancy
_atom_site_disorder_assembly
_atom_site_disorder_group
P P1 0.92494(5) 0.36117(8) 0.55230(2) 0.01156(16) Uani d 1 . .
O O5 0.90092(13) 0.4647(2) 0.60101(6) 0.0128(4) Uani d 1 . .
O O2 0.88834(15) 0.1936(2) 0.55872(7) 0.0159(4) Uani d 1 . .
O O4 1.03363(13) 0.3565(2) 0.54911(7) 0.0170(4) Uani d 1 . .
H H4 1.051771 0.419918 0.526881 0.025 Uiso calc 1 . .
O O3 0.88452(14) 0.4585(2) 0.51054(7) 0.0168(4) Uani d 1 . .
O O7 0.71249(15) 0.1728(3) 0.40288(7) 0.0212(4) Uani d 1 . .
H H7A 0.655669 0.177781 0.414046 0.032 Uiso d 1 . .
H H7B 0.745799 0.145864 0.428469 0.032 Uiso d 1 . .
O O6 0.79746(16) 0.0341(3) 0.48255(7) 0.0246(5) Uani d 1 . .
H H6A 0.818913 0.099334 0.505045 0.037 Uiso d 1 . .
H H6B 0.745419 -0.002182 0.494787 0.037 Uiso d 1 . .
O O8 0.77588(19) 0.4082(3) 0.33838(8) 0.0305(6) Uani d 1 . .
H H8A 0.758593 0.334819 0.359436 0.046 Uiso d 1 . .
H H8B 0.779033 0.496851 0.355568 0.046 Uiso d 1 . .
N N7 0.53409(16) 0.4368(3) 0.60186(8) 0.0131(5) Uani d 1 . .
H H7 0.565556 0.537578 0.590092 0.016 Uiso calc 1 . .
N N6 0.79851(17) 0.1754(3) 0.73888(8) 0.0154(5) Uani d 1 . .
H H6 0.795486 0.123080 0.767115 0.019 Uiso calc 1 . .
C C10 0.8761(2) 0.2495(3) 0.71985(10) 0.0143(6) Uani d 1 . .
C C17 0.59537(19) 0.3618(3) 0.63999(9) 0.0147(5) Uani d 1 . .
H H17A 0.568600 0.256214 0.649719 0.018 Uiso calc 1 . .
H H17B 0.595896 0.431933 0.669608 0.018 Uiso calc 1 . .
C C11 0.9655(2) 0.2661(3) 0.74049(10) 0.0177(6) Uani d 1 . .
H H11 0.980436 0.219930 0.771597 0.021 Uiso calc 1 . .
C C8 0.9215(2) 0.3970(3) 0.64722(9) 0.0131(5) Uani d 1 . .
C C14 0.7266(2) 0.1968(3) 0.70634(9) 0.0147(5) Uani d 1 . .
H H14 0.664951 0.158289 0.711478 0.018 Uiso calc 1 . .
C C16 0.6951(2) 0.3361(3) 0.62286(9) 0.0149(5) Uani d 1 . .
H H16A 0.696455 0.253806 0.596333 0.018 Uiso calc 1 . .
H H16B 0.720295 0.438359 0.609346 0.018 Uiso calc 1 . .
C C15 0.7548(2) 0.2806(3) 0.66548(9) 0.0125(5) Uani d 1 . .
C C9 0.8520(2) 0.3144(3) 0.67336(9) 0.0119(5) Uani d 1 . .
C C13 1.0091(2) 0.4174(3) 0.66692(10) 0.0169(6) Uani d 1 . .
H H13 1.055240 0.475451 0.649032 0.020 Uiso calc 1 . .
C C18 0.5192(2) 0.3308(3) 0.55809(10) 0.0195(6) Uani d 1 . .
H H18A 0.579514 0.304628 0.543093 0.029 Uiso calc 1 . .
H H18B 0.480071 0.387163 0.533947 0.029 Uiso calc 1 . .
H H18C 0.488182 0.230795 0.568466 0.029 Uiso calc 1 . .
C C12 1.0306(2) 0.3518(4) 0.71395(10) 0.0183(6) Uani d 1 . .
H H12 1.091200 0.367327 0.727354 0.022 Uiso calc 1 . .
C C19 0.4430(2) 0.4847(4) 0.62373(11) 0.0201(6) Uani d 1 . .
H H19A 0.410567 0.388208 0.635864 0.030 Uiso calc 1 . .
H H19B 0.404701 0.537776 0.598526 0.030 Uiso calc 1 . .
H H19C 0.453626 0.559512 0.651189 0.030 Uiso calc 1 . .

loop_
_atom_site_aniso_label
_atom_site_aniso_U_11
_atom_site_aniso_U_22
_atom_site_aniso_U_33
_atom_site_aniso_U_12
_atom_site_aniso_U_13
_atom_site_aniso_U_23
P1 0.0136(3) 0.0101(3) 0.0110(3) 0.0003(3) 0.0000(2) 0.0022(2)
O5 0.0163(9) 0.0099(9) 0.0123(8) 0.0019(7) 0.0011(7) 0.0031(7)
O2 0.0244(10) 0.0094(9) 0.0140(9) -0.0014(8) -0.0017(8) 0.0018(7)
O4 0.0170(9) 0.0196(10) 0.0144(8) 0.0006(8) 0.0023(8) 0.0069(8)
O3 0.0160(9) 0.0188(10) 0.0156(9) 0.0011(8) -0.0014(8) 0.0047(8)
O7 0.0223(10) 0.0233(11) 0.0181(9) 0.0019(9) 0.0035(8) -0.0001(8)
O6 0.0227(11) 0.0324(13) 0.0186(10) -0.0100(10) 0.0011(9) -0.0028(9)
O8 0.0466(15) 0.0281(12) 0.0167(10) -0.0144(11) 0.0107(10) -0.0068(9)
N7 0.0181(11) 0.0090(11) 0.0122(10) -0.0001(9) -0.0014(9) 0.0002(8)
N6 0.0212(12) 0.0134(12) 0.0118(10) 0.0015(10) 0.0006(9) 0.0028(8)
C10 0.0218(15) 0.0089(12) 0.0123(12) 0.0002(11) 0.0014(10) -0.0019(9)
C17 0.0182(14) 0.0120(13) 0.0137(11) 0.0014(11) 0.0000(10) 0.0016(10)
C11 0.0266(16) 0.0153(14) 0.0112(11) -0.0003(12) -0.0028(11) -0.0011(10)
C8 0.0201(13) 0.0090(13) 0.0103(11) 0.0018(11) 0.0019(10) -0.0003(9)
C14 0.0165(13) 0.0142(14) 0.0134(11) -0.0011(11) 0.0029(10) -0.0009(10)
C16 0.0173(13) 0.0137(14) 0.0136(11) -0.0034(11) -0.0016(10) 0.0001(10)
C15 0.0175(13) 0.0080(13) 0.0119(11) 0.0010(10) 0.0015(10) 0.0000(9)
C9 0.0170(13) 0.0070(12) 0.0116(11) 0.0021(10) -0.0003(10) -0.0027(9)
C13 0.0214(14) 0.0126(14) 0.0166(12) -0.0020(11) -0.0010(11) -0.0023(10)
C18 0.0252(15) 0.0153(14) 0.0178(13) 0.0033(12) -0.0060(11) -0.0037(11)
C12 0.0188(13) 0.0172(14) 0.0190(12) 0.0004(12) -0.0060(11) -0.0033(11)
C19 0.0183(14) 0.0161(15) 0.0260(14) 0.0037(12) 0.0003(11) -0.0005(12)

loop_
_atom_type_symbol
_atom_type_description
_atom_type_scat_dispersion_real
_atom_type_scat_dispersion_imag
_atom_type_scat_source
C C 0.0181 0.0091 'International Tables Vol C Tables 4.2.6.8 and 6.1.1.4'
H H 0.0000 0.0000 'International Tables Vol C Tables 4.2.6.8 and 6.1.1.4'
N N 0.0311 0.0180 'International Tables Vol C Tables 4.2.6.8 and 6.1.1.4'
O O 0.0492 0.0322 'International Tables Vol C Tables 4.2.6.8 and 6.1.1.4'
P P 0.2955 0.4335 'International Tables Vol C Tables 4.2.6.8 and 6.1.1.4'

loop_
_exptl_crystal_face_index_h
_exptl_crystal_face_index_k
_exptl_crystal_face_index_l
_exptl_crystal_face_perp_dist
-4 1 15 0.0244
4 0 -16 0.0228
1 -1 -17 0.0282
2 2 16 0.0306
5 1 15 0.0225
-4 0 -15 0.0207
7 1 12 0.0207
-9 -1 -2 0.0247
-9 0 4 0.0228
9 0 -4 0.0228
8 0 -9 0.0232
-6 0 13 0.0210
5 3 -12 0.0398
-1 0 17 0.0232
1 3 -15 0.0385
1 0 -17 0.0214
2 0 17 0.0232
-2 0 -17 0.0214
-4 0 -16 0.0232
6 -2 12 0.0328
-9 0 -2 0.0225
9 -1 3 0.0245
8 2 0 0.0361
-1 -5 4 0.0563
-4 5 -2 0.0555
-8 0 8 0.0226

loop_
_geom_angle_atom_site_label_1
_geom_angle_atom_site_label_2
_geom_angle_atom_site_label_3
_geom_angle_site_symmetry_1
_geom_angle_site_symmetry_3
_geom_angle
_geom_angle_publ_flag
O2 P1 O5 . . 108.85(11) ?
O2 P1 O4 . . 109.55(12) ?
O2 P1 O3 . . 116.67(11) ?
O4 P1 O5 . . 105.78(11) ?
O3 P1 O5 . . 104.46(10) ?
O3 P1 O4 . . 110.86(11) ?
C8 O5 P1 . . 118.29(16) ?
P1 O4 H4 . . 109.5 ?
H7A O7 H7B . . 104.4 ?
H6A O6 H6B . . 104.5 ?
H8A O8 H8B . . 104.6 ?
C17 N7 H7 . . 107.5 ?
C18 N7 H7 . . 107.5 ?
C18 N7 C17 . . 113.0(2) ?
C19 N7 H7 . . 107.5 ?
C19 N7 C17 . . 110.6(2) ?
C19 N7 C18 . . 110.3(2) ?
C10 N6 H6 . . 125.9 ?
C14 N6 H6 . . 125.9 ?
C14 N6 C10 . . 108.1(2) ?
N6 C10 C11 . . 129.4(2) ?
N6 C10 C9 . . 107.9(2) ?
C11 C10 C9 . . 122.7(3) ?
N7 C17 H17A . . 108.8 ?
N7 C17 H17B . . 108.8 ?
N7 C17 C16 . . 113.7(2) ?
H17A C17 H17B . . 107.7 ?
C16 C17 H17A . . 108.8 ?
C16 C17 H17B . . 108.8 ?
C10 C11 H11 . . 121.2 ?
C12 C11 C10 . . 117.5(2) ?
C12 C11 H11 . . 121.2 ?
C9 C8 O5 . . 119.8(2) ?
C13 C8 O5 . . 119.3(2) ?
C13 C8 C9 . . 120.9(2) ?
N6 C14 H14 . . 124.3 ?
C15 C14 N6 . . 111.4(3) ?
C15 C14 H14 . . 124.3 ?
C17 C16 H16A . . 109.6 ?
C17 C16 H16B . . 109.6 ?
H16A C16 H16B . . 108.2 ?
C15 C16 C17 . . 110.1(2) ?
C15 C16 H16A . . 109.6 ?
C15 C16 H16B . . 109.6 ?
C14 C15 C16 . . 127.3(3) ?
C14 C15 C9 . . 105.4(2) ?
C9 C15 C16 . . 127.2(2) ?
C10 C9 C15 . . 107.2(2) ?
C8 C9 C10 . . 117.5(3) ?
C8 C9 C15 . . 135.2(2) ?
C8 C13 H13 . . 120.0 ?
C8 C13 C12 . . 120.0(3) ?
C12 C13 H13 . . 120.0 ?
N7 C18 H18A . . 109.5 ?
N7 C18 H18B . . 109.5 ?
N7 C18 H18C . . 109.5 ?
H18A C18 H18B . . 109.5 ?
H18A C18 H18C . . 109.5 ?
H18B C18 H18C . . 109.5 ?
C11 C12 C13 . . 121.3(3) ?
C11 C12 H12 . . 119.4 ?
C13 C12 H12 . . 119.4 ?
N7 C19 H19A . . 109.5 ?
N7 C19 H19B . . 109.5 ?
N7 C19 H19C . . 109.5 ?
H19A C19 H19B . . 109.5 ?
H19A C19 H19C . . 109.5 ?
H19B C19 H19C . . 109.5 ?

loop_
_geom_bond_atom_site_label_1
_geom_bond_atom_site_label_2
_geom_bond_site_symmetry_2
_geom_bond_distance
_geom_bond_publ_flag
P1 O5 . 1.6107(19) ?
P1 O2 . 1.492(2) ?
P1 O4 . 1.562(2) ?
P1 O3 . 1.5047(19) ?
O5 C8 . 1.403(3) ?
O4 H4 . 0.8400 ?
O7 H7A . 0.8702 ?
O7 H7B . 0.8709 ?
O6 H6A . 0.8700 ?
O6 H6B . 0.8701 ?
O8 H8A . 0.8694 ?
O8 H8B . 0.8695 ?
N7 H7 . 1.0000 ?
N7 C17 . 1.492(3) ?
N7 C18 . 1.490(3) ?
N7 C19 . 1.488(4) ?
N6 H6 . 0.8800 ?
N6 C10 . 1.371(4) ?
N6 C14 . 1.368(4) ?
C10 C11 . 1.406(4) ?
C10 C9 . 1.412(4) ?
C17 H17A . 0.9900 ?
C17 H17B . 0.9900 ?
C17 C16 . 1.519(4) ?
C11 H11 . 0.9500 ?
C11 C12 . 1.375(4) ?
C8 C9 . 1.401(4) ?
C8 C13 . 1.376(4) ?
C14 H14 . 0.9500 ?
C14 C15 . 1.368(4) ?
C16 H16A . 0.9900 ?
C16 H16B . 0.9900 ?
C16 C15 . 1.509(4) ?
C15 C9 . 1.437(4) ?
C13 H13 . 0.9500 ?
C13 C12 . 1.419(4) ?
C18 H18A . 0.9800 ?
C18 H18B . 0.9800 ?
C18 H18C . 0.9800 ?
C12 H12 . 0.9500 ?
C19 H19A . 0.9800 ?
C19 H19B . 0.9800 ?
C19 H19C . 0.9800 ?

loop_
_geom_torsion_atom_site_label_1
_geom_torsion_atom_site_label_2
_geom_torsion_atom_site_label_3
_geom_torsion_atom_site_label_4
_geom_torsion_site_symmetry_1
_geom_torsion_site_symmetry_2
_geom_torsion_site_symmetry_3
_geom_torsion_site_symmetry_4
_geom_torsion
_geom_torsion_publ_flag
P1 O5 C8 C9 . . . . -95.4(3) ?
P1 O5 C8 C13 . . . . 86.7(3) ?
O5 C8 C9 C10 . . . . -179.5(2) ?
O5 C8 C9 C15 . . . . -2.3(5) ?
O5 C8 C13 C12 . . . . 179.0(2) ?
O2 P1 O5 C8 . . . . 48.3(2) ?
O4 P1 O5 C8 . . . . -69.3(2) ?
O3 P1 O5 C8 . . . . 173.60(19) ?
N7 C17 C16 C15 . . . . 172.6(2) ?
N6 C10 C11 C12 . . . . -177.9(3) ?
N6 C10 C9 C8 . . . . 179.7(2) ?
N6 C10 C9 C15 . . . . 1.8(3) ?
N6 C14 C15 C16 . . . . -176.3(2) ?
N6 C14 C15 C9 . . . . -0.2(3) ?
C10 N6 C14 C15 . . . . 1.3(3) ?
C10 C11 C12 C13 . . . . -1.6(4) ?
C17 C16 C15 C14 . . . . 27.5(4) ?
C17 C16 C15 C9 . . . . -147.8(3) ?
C11 C10 C9 C8 . . . . 0.6(4) ?
C11 C10 C9 C15 . . . . -177.4(2) ?
C8 C13 C12 C11 . . . . 0.5(4) ?
C14 N6 C10 C11 . . . . 177.2(3) ?
C14 N6 C10 C9 . . . . -1.9(3) ?
C14 C15 C9 C10 . . . . -1.0(3) ?
C14 C15 C9 C8 . . . . -178.4(3) ?
C16 C15 C9 C10 . . . . 175.2(3) ?
C16 C15 C9 C8 . . . . -2.3(5) ?
C9 C10 C11 C12 . . . . 1.0(4) ?
C9 C8 C13 C12 . . . . 1.2(4) ?
C13 C8 C9 C10 . . . . -1.7(4) ?
C13 C8 C9 C15 . . . . 175.5(3) ?
C18 N7 C17 C16 . . . . 65.6(3) ?
C19 N7 C17 C16 . . . . -170.1(2) ?
